data_7056619
loop_
_publ_author_name
'Yousaf, Muhammad'
'Yutronkie, Nathan J.'
'Casta\~neda, Ra\'ul'
'Klein, Jacob A.'
'Brusso, Jaclyn'

_publ_section_title
;
 Boratriazines: inducing luminescence through boron incorporation into a
 terpy-type framework
;
_journal_name_full 'New J. Chem.'
_journal_paper_doi 10.1039/C7NJ02462B
_journal_year 2017
_chemical_formula_moiety 'C12 H10 B F2 N5'
_chemical_formula_sum 'C12 H10 B F2 N5'
_chemical_formula_weight 273.06
_chemical_name_systematic 2,2-difluoro-4,6-bis(2-pyridyl)-1,3-dihydro-1,3,5,2-triazaborinine
_space_group_crystal_system triclinic
_space_group_IT_number 2
_space_group_name_Hall '-P 1'
_space_group_name_H-M_alt 'P -1'
_symmetry_space_group_name_Hall '-P 1'
_symmetry_space_group_name_H-M 'P -1'
_atom_sites_solution_hydrogens mixed
_audit_creation_date 2017-03-05
_audit_creation_method
;
Olex2 1.2
(compiled 2017.03.02 svn.r3394 for OlexSys, GUI svn.r5324)
;
_audit_update_record
;
2017-07-06 deposited with the CCDC.
2017-09-06 downloaded from the CCDC.
;
_cell_angle_alpha 91.401(2)
_cell_angle_beta 102.708(2)
_cell_angle_gamma 109.795(2)
_cell_formula_units_Z 2
_cell_length_a 7.7785(3)
_cell_length_b 8.8782(3)
_cell_length_c 9.6210(4)
_cell_measurement_reflns_used 5286
_cell_measurement_temperature 200.0
_cell_measurement_theta_max 30.16
_cell_measurement_theta_min 2.87
_cell_volume 606.29(4)
_computing_cell_refinement 'SAINT v8.34A (Bruker, 2013)'
_computing_data_reduction 'SAINT v8.34A (Bruker, 2013)'
_computing_molecular_graphics 'Olex2 (Dolomanov et al., 2009)'
_computing_publication_material 'Olex2 (Dolomanov et al., 2009)'
_computing_structure_refinement 'ShelXL (Sheldrick, 2015)'
_computing_structure_solution
;
%$getVar(solution_reference_short)%
;
_diffrn_ambient_temperature 200.0
_diffrn_measured_fraction_theta_full 0.999
_diffrn_measured_fraction_theta_max 0.980
_diffrn_measurement_device_type 'Bruker APEX-II CCD'
_diffrn_measurement_method '\f and \w scans'
_diffrn_radiation_type MoK\a
_diffrn_radiation_wavelength 0.71073
_diffrn_reflns_av_R_equivalents 0.0268
_diffrn_reflns_av_unetI/netI 0.0226
_diffrn_reflns_Laue_measured_fraction_full 0.999
_diffrn_reflns_Laue_measured_fraction_max 0.980
_diffrn_reflns_limit_h_max 10
_diffrn_reflns_limit_h_min -10
_diffrn_reflns_limit_k_max 12
_diffrn_reflns_limit_k_min -12
_diffrn_reflns_limit_l_max 11
_diffrn_reflns_limit_l_min -13
_diffrn_reflns_number 10741
_diffrn_reflns_point_group_measured_fraction_full 0.999
_diffrn_reflns_point_group_measured_fraction_max 0.980
_diffrn_reflns_theta_full 25.242
_diffrn_reflns_theta_max 28.996
_diffrn_reflns_theta_min 2.183
_diffrn_standards_number 0
_exptl_absorpt_coefficient_mu 0.116
_exptl_absorpt_correction_T_max 0.7460
_exptl_absorpt_correction_T_min 0.5866
_exptl_absorpt_correction_type multi-scan
_exptl_absorpt_process_details
'SADABS-2014/5 (Bruker,2014/5) was used for absorption correction. wR2(int) was 0.1216 before and 0.0404 after correction. The Ratio of minimum to maximum transmission is 0.7863. The \l/2 correction factor is 0.00150.'
_exptl_crystal_colour 'clear light colourless'
_exptl_crystal_colour_lustre clear
_exptl_crystal_colour_modifier light
_exptl_crystal_colour_primary colourless
_exptl_crystal_density_diffrn 1.496
_exptl_crystal_description block
_exptl_crystal_F_000 280
_exptl_crystal_preparation ', Luminescent'
_exptl_crystal_recrystallization_method 'Recrystallization from chloroform'
_exptl_crystal_size_max 0.6
_exptl_crystal_size_mid 0.6
_exptl_crystal_size_min 0.6
_refine_diff_density_max 0.518
_refine_diff_density_min -0.186
_refine_diff_density_rms 0.068
_refine_ls_extinction_method none
_refine_ls_goodness_of_fit_ref 1.087
_refine_ls_hydrogen_treatment mixed
_refine_ls_matrix_type full
_refine_ls_number_parameters 187
_refine_ls_number_reflns 3153
_refine_ls_number_restraints 1
_refine_ls_restrained_S_all 1.087
_refine_ls_R_factor_all 0.0649
_refine_ls_R_factor_gt 0.0536
_refine_ls_shift/su_max 0.000
_refine_ls_shift/su_mean 0.000
_refine_ls_structure_factor_coef Fsqd
_refine_ls_weighting_details 'w=1/[\s^2^(Fo^2^)+(0.1176P)^2^+0.0029P] where P=(Fo^2^+2Fc^2^)/3'
_refine_ls_weighting_scheme calc
_refine_ls_wR_factor_gt 0.1584
_refine_ls_wR_factor_ref 0.1680
_reflns_Friedel_coverage 0.000
_reflns_number_gt 2499
_reflns_number_total 3153
_reflns_threshold_expression 'I > 2\s(I)'
_cod_data_source_file c7nj02462b2.cif
_cod_data_source_block F2PyBTA
_cod_database_code 7056619
_shelx_shelxl_version_number 2016/6
_publ_section_exptl
;
Any special experimental details
;
_shelx_space_group_comment
;
The symmetry employed for this shelxl refinement is uniquely defined
by the following loop, which should always be used as a source of
symmetry information in preference to the above space-group names.
They are only intended as comments.
;
_olex2_refinement_description
;
1. Fixed Uiso
 At 1.2 times of:
  All C(H) groups, All N(H) groups
2. Restrained distances
 N4-H4 \\sim N2-H2
 with sigma of 0.02
3.a Aromatic/amide H refined with riding coordinates:
 C9(H9), C4(H4A), C12(H12), C11(H11), C3(H3), C1(H1), C2(H2A), C10(H10)
;
_olex2_submission_special_instructions 'No special instructions were received'

loop_
_space_group_symop_operation_xyz
'x, y, z'
'-x, -y, -z'

loop_
_atom_site_label
_atom_site_type_symbol
_atom_site_fract_x
_atom_site_fract_y
_atom_site_fract_z
_atom_site_U_iso_or_equiv
_atom_site_adp_type
_atom_site_occupancy
_atom_site_site_symmetry_order
_atom_site_calc_flag
_atom_site_refinement_flags_posn
F1 F 0.65951(12) 0.83732(9) 0.75000(8) 0.0496(3) Uani 1 1 d .
F2 F 0.93355(11) 0.82454(10) 0.87875(8) 0.0509(3) Uani 1 1 d .
N3 N 0.69380(14) 0.45567(12) 0.57203(10) 0.0333(3) Uani 1 1 d .
N4 N 0.84173(14) 0.73620(12) 0.62554(10) 0.0352(3) Uani 1 1 d D
H4 H 0.907(2) 0.8245(16) 0.5882(15) 0.042 Uiso 1 1 d DR
N2 N 0.67732(14) 0.57550(12) 0.78757(10) 0.0354(3) Uani 1 1 d D
H2 H 0.631(2) 0.5471(17) 0.8678(14) 0.042 Uiso 1 1 d DR
N5 N 0.96619(15) 0.75579(12) 0.38525(10) 0.0371(3) Uani 1 1 d .
N1 N 0.49575(15) 0.28562(12) 0.86171(11) 0.0392(3) Uani 1 1 d .
C7 C 0.79461(16) 0.60115(14) 0.54321(11) 0.0313(3) Uani 1 1 d .
C6 C 0.64008(15) 0.44982(14) 0.69573(12) 0.0310(3) Uani 1 1 d .
C5 C 0.52926(16) 0.28843(14) 0.73037(12) 0.0319(3) Uani 1 1 d .
C8 C 0.85567(16) 0.60925(13) 0.40628(11) 0.0309(3) Uani 1 1 d .
C9 C 0.79647(18) 0.47382(15) 0.30894(13) 0.0363(3) Uani 1 1 d .
H9 H 0.718611 0.372369 0.328515 0.044 Uiso 1 1 calc R
C4 C 0.46378(17) 0.15438(15) 0.63098(13) 0.0376(3) Uani 1 1 d .
H4A H 0.490680 0.162050 0.539212 0.045 Uiso 1 1 calc R
C12 C 1.02041(19) 0.76875(16) 0.26202(13) 0.0417(3) Uani 1 1 d .
H12 H 1.098752 0.871279 0.244957 0.050 Uiso 1 1 calc R
C11 C 0.96801(19) 0.64007(17) 0.15798(13) 0.0425(3) Uani 1 1 d .
H11 H 1.009652 0.654557 0.071893 0.051 Uiso 1 1 calc R
C3 C 0.35779(19) 0.00838(16) 0.66871(15) 0.0435(3) Uani 1 1 d .
H3 H 0.309601 -0.086203 0.602941 0.052 Uiso 1 1 calc R
C1 C 0.3941(2) 0.14311(16) 0.89589(14) 0.0449(3) Uani 1 1 d .
H1 H 0.369164 0.138005 0.988321 0.054 Uiso 1 1 calc R
C2 C 0.32373(19) 0.00315(16) 0.80341(16) 0.0457(3) Uani 1 1 d .
H2A H 0.252673 -0.095569 0.832325 0.055 Uiso 1 1 calc R
C10 C 0.85447(19) 0.49080(16) 0.18165(13) 0.0417(3) Uani 1 1 d .
H10 H 0.816354 0.400760 0.111941 0.050 Uiso 1 1 calc R
B1 B 0.7800(2) 0.74922(16) 0.76447(14) 0.0368(3) Uani 1 1 d .

loop_
_atom_site_aniso_label
_atom_site_aniso_U_11
_atom_site_aniso_U_22
_atom_site_aniso_U_33
_atom_site_aniso_U_23
_atom_site_aniso_U_13
_atom_site_aniso_U_12
F1 0.0636(6) 0.0443(4) 0.0554(5) 0.0118(3) 0.0284(4) 0.0280(4)
F2 0.0527(5) 0.0506(5) 0.0370(4) 0.0033(3) 0.0117(3) 0.0024(4)
N3 0.0352(5) 0.0364(5) 0.0318(5) 0.0077(4) 0.0122(4) 0.0141(4)
N4 0.0408(6) 0.0337(5) 0.0336(5) 0.0086(4) 0.0148(4) 0.0125(4)
N2 0.0392(6) 0.0377(5) 0.0323(5) 0.0077(4) 0.0150(4) 0.0132(4)
N5 0.0410(6) 0.0379(5) 0.0365(5) 0.0095(4) 0.0161(4) 0.0143(5)
N1 0.0429(6) 0.0403(6) 0.0368(5) 0.0102(4) 0.0160(4) 0.0133(5)
C7 0.0303(6) 0.0376(6) 0.0300(5) 0.0092(4) 0.0092(4) 0.0155(5)
C6 0.0281(5) 0.0353(6) 0.0319(5) 0.0092(4) 0.0087(4) 0.0127(4)
C5 0.0296(6) 0.0359(6) 0.0337(6) 0.0087(4) 0.0104(4) 0.0139(5)
C8 0.0310(6) 0.0370(6) 0.0293(5) 0.0090(4) 0.0094(4) 0.0160(5)
C9 0.0379(6) 0.0394(6) 0.0353(6) 0.0073(4) 0.0118(5) 0.0161(5)
C4 0.0384(6) 0.0390(6) 0.0400(6) 0.0080(5) 0.0142(5) 0.0162(5)
C12 0.0455(7) 0.0454(7) 0.0412(7) 0.0158(5) 0.0206(5) 0.0178(6)
C11 0.0473(7) 0.0569(8) 0.0334(6) 0.0141(5) 0.0173(5) 0.0258(6)
C3 0.0420(7) 0.0370(6) 0.0523(7) 0.0050(5) 0.0141(5) 0.0133(5)
C1 0.0497(8) 0.0453(7) 0.0447(7) 0.0160(5) 0.0228(6) 0.0153(6)
C2 0.0435(7) 0.0385(7) 0.0596(8) 0.0171(6) 0.0217(6) 0.0136(6)
C10 0.0472(7) 0.0483(7) 0.0325(6) 0.0029(5) 0.0110(5) 0.0199(6)
B1 0.0421(7) 0.0364(7) 0.0346(6) 0.0068(5) 0.0157(5) 0.0131(6)

loop_
_atom_type_symbol
_atom_type_description
_atom_type_scat_dispersion_real
_atom_type_scat_dispersion_imag
_atom_type_scat_source
C C 0.0033 0.0016 'International Tables Vol C Tables 4.2.6.8 and 6.1.1.4'
H H 0.0000 0.0000 'International Tables Vol C Tables 4.2.6.8 and 6.1.1.4'
B B 0.0013 0.0007 'International Tables Vol C Tables 4.2.6.8 and 6.1.1.4'
F F 0.0171 0.0103 'International Tables Vol C Tables 4.2.6.8 and 6.1.1.4'
N N 0.0061 0.0033 'International Tables Vol C Tables 4.2.6.8 and 6.1.1.4'

loop_
_geom_angle_atom_site_label_1
_geom_angle_atom_site_label_2
_geom_angle_atom_site_label_3
_geom_angle
C7 N3 C6 116.38(10)
C7 N4 H4 113.3(9)
C7 N4 B1 124.39(10)
B1 N4 H4 122.1(9)
C6 N2 H2 112.3(9)
C6 N2 B1 124.45(9)
B1 N2 H2 123.2(9)
C12 N5 C8 116.93(11)
C1 N1 C5 116.85(11)
N3 C7 C8 116.91(10)
N4 C7 N3 124.94(10)
N4 C7 C8 118.14(10)
N3 C6 C5 117.13(10)
N2 C6 N3 124.89(10)
N2 C6 C5 117.98(10)
N1 C5 C6 115.14(10)
N1 C5 C4 123.75(10)
C4 C5 C6 121.09(10)
N5 C8 C7 115.13(10)
N5 C8 C9 123.92(10)
C9 C8 C7 120.93(11)
C8 C9 H9 121.0
C8 C9 C10 117.94(12)
C10 C9 H9 121.0
C5 C4 H4A 120.9
C5 C4 C3 118.26(11)
C3 C4 H4A 120.9
N5 C12 H12 118.3
N5 C12 C11 123.30(12)
C11 C12 H12 118.3
C12 C11 H11 120.6
C10 C11 C12 118.83(11)
C10 C11 H11 120.6
C4 C3 H3 120.6
C2 C3 C4 118.71(12)
C2 C3 H3 120.6
N1 C1 H1 118.4
N1 C1 C2 123.22(12)
C2 C1 H1 118.4
C3 C2 C1 119.20(11)
C3 C2 H2A 120.4
C1 C2 H2A 120.4
C9 C10 H10 120.5
C11 C10 C9 119.07(12)
C11 C10 H10 120.5
F1 B1 N4 110.64(9)
F1 B1 N2 110.75(10)
F2 B1 F1 108.30(10)
F2 B1 N4 111.37(10)
F2 B1 N2 111.13(10)
N2 B1 N4 104.65(9)

loop_
_geom_bond_atom_site_label_1
_geom_bond_atom_site_label_2
_geom_bond_distance
F1 B1 1.3975(16)
F2 B1 1.3887(16)
N3 C7 1.3369(15)
N3 C6 1.3418(15)
N4 H4 0.909(13)
N4 C7 1.3144(15)
N4 B1 1.5309(15)
N2 H2 0.927(13)
N2 C6 1.3153(15)
N2 B1 1.5252(16)
N5 C8 1.3433(15)
N5 C12 1.3381(15)
N1 C5 1.3444(15)
N1 C1 1.3384(15)
C7 C8 1.4910(16)
C6 C5 1.4900(16)
C5 C4 1.3820(17)
C8 C9 1.3838(17)
C9 H9 0.9500
C9 C10 1.3900(17)
C4 H4A 0.9500
C4 C3 1.3865(17)
C12 H12 0.9500
C12 C11 1.387(2)
C11 H11 0.9500
C11 C10 1.3779(19)
C3 H3 0.9500
C3 C2 1.378(2)
C1 H1 0.9500
C1 C2 1.381(2)
C2 H2A 0.9500
C10 H10 0.9500
